data_1559394
loop_
_publ_author_name
'Hakansson, Mikael'
'Jagner, Susan'
'Sundahl, Mikael'
'Wennerstrom, Olof'

_publ_section_title
;
 Helical Structures of Z,Z-1,4-Bis(3,5-di-tert-butylstyryl)benzene and
 Z,Z,Z-4,4'-Bis(3,5-di-tert-butylstyryl)stilbene in the Solid State
;
_journal_name_full 'Acta Chemica Scandinavica'
_journal_page_first 1160
_journal_page_last 1165
_journal_paper_doi 10.3891/acta.chem.scand.46-1160
_journal_volume 46
_journal_year 1992
_chemical_formula_sum 'C46.25 H57.5 Cl0.5 O0.5'
_chemical_formula_weight 637.7
_chemical_name_common
;
Z,Z,Z-4,4'-Bis(3,5-di-tert-butylstyryl)stilbene
;
_space_group_IT_number 86
_space_group_name_Hall '-P 4bc'
_space_group_name_H-M_alt 'P 42/n :2'
_symmetry_cell_setting tetragonal
_symmetry_Int_Tables_number 86
_symmetry_space_group_name_Hall '-P 4bc'
_symmetry_space_group_name_H-M 'P 42/n :2'
_cell_angle_alpha 90.
_cell_angle_beta 90.
_cell_angle_gamma 90.
_cell_formula_units_Z 4
_cell_length_a 14.789(5)
_cell_length_b 14.789(5)
_cell_length_c 17.995(10)
_cell_volume 3936(3)
_diffrn_ambient_temperature 296
_diffrn_radiation_probe x-ray
_diffrn_radiation_type MoK\a
_diffrn_radiation_wavelength 0.71069
_exptl_absorpt_coefficient_mu 0.090
_exptl_crystal_density_diffrn 1.08
_exptl_crystal_F_000 1384
_refine_ls_number_parameters 221
_refine_ls_number_reflns 1431
_refine_ls_R_factor_gt 0.082
_refine_ls_wR_factor_gt 0.085
_cod_data_source_file Acta-Chem-Scand-1992-46-1160-2.cif
_cod_data_source_block 2
_cod_original_sg_symbol_H-M 'P 42/n'
_cod_database_code 1559394

loop_
_space_group_symop_id
_space_group_symop_operation_xyz
1 x,y,z
2 -y,1/2+x,1/2+z
3 1/2-x,1/2-y,z
4 1/2+y,-x,1/2+z
5 -x,-y,-z
6 y,1/2-x,1/2-z
7 1/2+x,1/2+y,-z
8 1/2-y,x,1/2-z

loop_
_atom_site_label
_atom_site_type_symbol
_atom_site_thermal_displace_type
_atom_site_fract_x
_atom_site_fract_y
_atom_site_fract_z
_atom_site_occupancy
_atom_site_U_iso_or_equiv
_atom_site_calc_flag
_atom_site_refinement_flags
_atom_site_disorder_assembly
_atom_site_disorder_group
Cl1 Cl Uiso 0.2590(10) 0.3270(10) 0.6950(10) 0.125 0.062(8) . . . .
Cl2 Cl Uiso 0.200(2) 0.308(2) 0.714(2) 0.125 0.099(9) . . . .
C1 C Uiso 0.7055(4) 0.7426(5) 0.5293(4) 1.000 0.047(5) . . . .
C2 C Uiso 0.6486(5) 0.7241(4) 0.5943(4) 1.000 0.038(5) . . . .
C3 C Uiso 0.5608(5) 0.7628(4) 0.5991(4) 1.000 0.044(5) . . . .
C4 C Uiso 0.5058(4) 0.7450(4) 0.6588(4) 1.000 0.043(5) . . . .
C5 C Uiso 0.5332(4) 0.6876(4) 0.7150(4) 1.000 0.037(4) . . . .
C6 C Uiso 0.6198(4) 0.6492(4) 0.7102(4) 1.000 0.039(4) . . . .
C7 C Uiso 0.6743(4) 0.6670(4) 0.6514(4) 1.000 0.037(4) . . . .
C8 C Uiso 0.4736(4) 0.6700(5) 0.7781(4) 1.000 0.046(5) . . . .
C9 C Uiso 0.4598(4) 0.5951(5) 0.8162(4) 1.000 0.046(5) . . . .
C10 C Uiso 0.4920(4) 0.5014(4) 0.8015(4) 1.000 0.036(4) . . . .
C11 C Uiso 0.5041(4) 0.4703(4) 0.7294(4) 1.000 0.038(4) . . . .
C12 C Uiso 0.5334(4) 0.3838(4) 0.7155(4) 1.000 0.034(4) . . . .
C13 C Uiso 0.5507(4) 0.3291(4) 0.7761(4) 1.000 0.041(5) . . . .
C14 C Uiso 0.5391(4) 0.3557(4) 0.8848(4) 1.000 0.038(4) . . . .
C15 C Uiso 0.5089(4) 0.4438(5) 0.8598(4) 1.000 0.038(5) . . . .
C16 C Uiso 0.5443(4) 0.3468(5) 0.6365(4) 1.000 0.043(5) . . . .
C17 C Uiso 0.6411(5) 0.3118(5) 0.6248(4) 1.000 0.063(5) . . . .
C18 C Uiso 0.5219(7) 0.4140(6) 0.5781(4) 1.000 0.098(8) . . . .
C19 C Uiso 0.4803(5) 0.2651(5) 0.6261(5) 1.000 0.074(6) . . . .
C20 C Uiso 0.5571(5) 0.2935(5) 0.9154(4) 1.000 0.049(5) . . . .
C21 C Uiso 0.6243(7) 0.3360(6) 0.9685(5) 1.000 0.098(8) . . . .
C22 C Uiso 0.5984(7) 0.2048(6) 0.8935(5) 1.000 0.100(8) . . . .
C23 C Uiso 0.4712(7) 0.2768(9) 0.9559(7) 1.000 0.177(13) . . . .
O1 O Uiso 0.265(2) 0.194(2) 0.684(2) 0.250 0.049(8) . . . .
C24 C Uiso 0.25000 0.25000 0.75000 0.125 0.114(13) . . . .

loop_
_atom_type_symbol
_atom_type_description
_atom_type_scat_dispersion_real
_atom_type_scat_dispersion_imag
_atom_type_scat_source
C C 0.0033 0.0016 ' International Tables Vol C Tables 4.2.6.8 and 6.1.1.4'
Cl Cl 0.1484 0.1585 ' International Tables Vol C Tables 4.2.6.8 and 6.1.1.4'
O O 0.0106 0.0060 ' International Tables Vol C Tables 4.2.6.8 and 6.1.1.4'

loop_
_geom_angle_atom_site_label_1
_geom_angle_atom_site_label_2
_geom_angle_atom_site_label_3
_geom_angle
_geom_angle_site_symmetry_1
_geom_angle_site_symmetry_2
_geom_angle_site_symmetry_3
_geom_angle_publ_flag
Cl1 Cl1 Cl2 80.2(12) 3_555 . 6_556 yes
Cl1 Cl1 C24 40.8(6) 3_555 . 6_556 yes
Cl1 Cl1 C24 40.8(6) 3_555 . 8_556 yes
Cl2 Cl1 C24 59(2) . . . yes
Cl1 Cl1 Cl2 67(2) 3_555 . . yes
Cl2 Cl1 Cl2 86(2) . . 3_555 yes
Cl2 Cl1 C24 59(2) . . 3_555 yes
Cl2 Cl1 Cl2 89(3) . . 6_556 yes
Cl2 Cl1 C24 59(2) . . 6_556 yes
Cl2 Cl1 C24 59(2) . . 8_556 yes
Cl1 Cl1 C24 40.8(6) 3_555 . . yes
Cl2 Cl1 C24 37.8(10) 3_555 . . yes
Cl2 Cl1 C24 44.6(10) 6_556 . . yes
Cl1 Cl1 Cl2 25.2(9) 3_555 . 3_555 yes
Cl1 Cl1 C24 40.8(6) 3_555 . 3_555 yes
Cl2 Cl1 C24 44.6(10) 6_556 . 3_555 yes
Cl2 Cl1 C24 44.6(10) 6_556 . 6_556 yes
Cl2 Cl1 C24 44.6(10) 6_556 . 8_556 yes
Cl2 Cl1 C24 37.8(10) 3_555 . 3_555 yes
Cl2 Cl1 Cl2 62.4(14) 3_555 . 6_556 yes
Cl2 Cl1 C24 37.8(10) 3_555 . 6_556 yes
Cl2 Cl1 C24 37.8(10) 3_555 . 8_556 yes
Cl1 Cl2 Cl2 120(3) . . 8_556 yes
Cl1 Cl2 C24 82(2) . . 8_556 yes
Cl1 Cl2 C24 45.3(10) 3_555 . . yes
Cl2 Cl2 Cl2 66.7(16) 6_556 . 8_556 yes
Cl2 Cl2 C24 37.9(12) 6_556 . 8_556 yes
Cl1 Cl2 C24 54.6(14) 8_556 . 6_556 yes
Cl2 Cl2 C24 37.9(12) 8_556 . 6_556 yes
Cl1 Cl2 Cl2 28.4(11) 8_556 . 8_556 yes
Cl1 Cl2 C24 54.6(14) 8_556 . 8_556 yes
Cl2 Cl2 C24 37.9(12) 8_556 . 8_556 yes
Cl2 Cl2 C24 29.8(12) 3_555 . 6_556 yes
Cl1 Cl2 Cl2 81.0(15) 8_556 . 3_555 yes
Cl2 Cl2 C24 29.8(12) 3_555 . . yes
Cl2 Cl2 C24 37.9(12) 6_556 . . yes
Cl1 Cl2 C24 54.6(14) 8_556 . . yes
Cl2 Cl2 C24 37.9(12) 8_556 . . yes
Cl1 Cl2 Cl2 25.5(9) 3_555 . 3_555 yes
Cl1 Cl2 C24 45.3(10) 3_555 . 3_555 yes
Cl1 Cl2 Cl2 79.9(14) 3_555 . 6_556 yes
Cl1 Cl2 C24 45.3(10) 3_555 . 6_556 yes
Cl1 Cl2 Cl1 80.4(13) 3_555 . 8_556 yes
Cl1 Cl2 Cl2 52.1(12) 3_555 . 8_556 yes
Cl1 Cl2 C24 45.3(10) 3_555 . 8_556 yes
Cl2 Cl2 C24 29.8(12) 3_555 . 3_555 yes
Cl2 Cl2 Cl2 56.7(14) 3_555 . 6_556 yes
Cl1 Cl2 Cl1 128(3) . . 8_556 yes
Cl1 Cl2 Cl2 65.5(15) 8_556 . 6_556 yes
Cl2 Cl2 Cl2 56.7(14) 3_555 . 8_556 yes
Cl2 Cl2 C24 29.8(12) 3_555 . 8_556 yes
Cl2 Cl2 C24 37.9(12) 6_556 . 3_555 yes
Cl1 Cl2 C24 54.6(14) 8_556 . 3_555 yes
Cl2 Cl2 C24 37.9(12) 8_556 . 3_555 yes
Cl2 Cl2 C24 37.9(12) 6_556 . 6_556 yes
Cl1 Cl2 Cl2 69(2) . . 3_555 yes
Cl1 Cl2 C24 82(2) . . . yes
Cl1 Cl2 Cl1 88(2) . . 3_555 yes
Cl1 Cl2 C24 82(2) . . 6_556 yes
Cl1 Cl2 C24 82(2) . . 3_555 yes
Cl1 Cl2 Cl2 63(2) . . 6_556 yes
C1 C1 C2 126.6(7) 3_665 . . no
C1 C2 C3 119.8(6) . . . no
C3 C2 C7 116.9(6) . . . no
C1 C2 C7 123.3(6) . . . no
C2 C3 C4 120.8(6) . . . no
C3 C4 C5 121.1(6) . . . no
C4 C5 C8 120.1(6) . . . no
C6 C5 C8 121.8(6) . . . no
C4 C5 C6 118.1(6) . . . no
C5 C6 C7 120.8(6) . . . no
C2 C7 C6 122.3(6) . . . no
C5 C8 C9 130.3(6) . . . no
C8 C9 C10 129.8(6) . . . no
C11 C10 C15 119.0(6) . . . no
C9 C10 C15 120.0(6) . . . no
C9 C10 C11 121.0(6) . . . no
C10 C11 C12 121.3(6) . . . no
C11 C12 C16 122.3(6) . . . no
C13 C12 C16 120.3(6) . . . no
C11 C12 C13 117.4(6) . . . no
C15 C14 C20 167.9(8) . . . no
C10 C15 C14 148.3(7) . . . no
C12 C16 C18 113.2(6) . . . no
C12 C16 C17 110.2(5) . . . no
C17 C16 C18 109.7(6) . . . no
C17 C16 C19 106.9(6) . . . no
C12 C16 C19 109.1(6) . . . no
C18 C16 C19 107.5(6) . . . no
C21 C20 C23 108.7(7) . . . no
C22 C20 C23 109.4(8) . . . no
C14 C20 C21 97.3(7) . . . no
C14 C20 C22 134.1(8) . . . no
C14 C20 C23 100.2(8) . . . no
C21 C20 C22 105.2(7) . . . no
Cl1 C24 Cl2 39.7(15) . . . yes
Cl1 C24 Cl1 98.4(9) . . 3_555 yes
Cl1 C24 Cl2 96.9(16) . . 3_555 yes
Cl1 C24 Cl1 115.3(8) . . 6_556 yes
Cl1 C24 Cl2 80.8(16) . . 6_556 yes
Cl1 C24 Cl1 115.3(8) . . 8_556 yes
Cl1 C24 Cl2 143.9(15) . . 8_556 yes
Cl1 C24 Cl2 96.9(16) 3_555 . . yes
Cl2 C24 Cl2 121(2) . . 3_555 yes
Cl1 C24 Cl2 143.9(15) 6_556 . . yes
Cl2 C24 Cl2 104.3(19) . . 6_556 yes
Cl1 C24 Cl2 80.8(16) 8_556 . . yes
Cl2 C24 Cl2 104.3(19) . . 8_556 yes
Cl1 C24 Cl2 39.7(15) 3_555 . 3_555 yes
Cl1 C24 Cl1 115.3(8) 3_555 . 6_556 yes
Cl1 C24 Cl2 143.9(14) 3_555 . 6_556 yes
Cl1 C24 Cl1 115.3(8) 3_555 . 8_556 yes
Cl1 C24 Cl2 80.8(16) 3_555 . 8_556 yes
Cl1 C24 Cl2 80.8(16) 6_556 . 3_555 yes
Cl2 C24 Cl2 104.3(19) 3_555 . 6_556 yes
Cl1 C24 Cl2 143.9(15) 8_556 . 3_555 yes
Cl2 C24 Cl2 104.3(19) 3_555 . 8_556 yes
Cl1 C24 Cl2 39.7(14) 6_556 . 6_556 yes
Cl1 C24 Cl1 98.4(9) 6_556 . 8_556 yes
Cl1 C24 Cl2 96.9(16) 6_556 . 8_556 yes
Cl1 C24 Cl2 96.9(16) 8_556 . 6_556 yes
Cl2 C24 Cl2 121(2) 6_556 . 8_556 yes
Cl1 C24 Cl2 39.7(15) 8_556 . 8_556 yes

loop_
_geom_bond_atom_site_label_1
_geom_bond_atom_site_label_2
_geom_bond_distance
_geom_bond_site_symmetry_1
_geom_bond_site_symmetry_2
_geom_bond_publ_flag
Cl1 C24 1.515(16) . 8_556 yes
Cl1 C24 1.515(16) . 6_556 yes
Cl1 Cl2 0.98(3) . . yes
Cl1 C24 1.515(16) . . yes
Cl1 Cl1 2.29(2) . 3_555 yes
Cl1 Cl2 2.11(3) . 3_555 yes
Cl1 C24 1.515(16) . 3_555 yes
Cl1 Cl2 1.84(4) . 6_556 yes
Cl2 C24 1.31(3) . . yes
Cl2 Cl2 2.27(4) . 3_555 yes
Cl2 C24 1.31(3) . 3_555 yes
Cl2 Cl2 2.06(5) . 6_556 yes
Cl2 C24 1.31(3) . 6_556 yes
Cl2 Cl2 2.06(5) . 8_556 yes
Cl2 C24 1.31(3) . 8_556 yes
C1 C2 1.467(10) . . no
C1 C1 1.334(8) . 3_665 no
C2 C3 1.422(10) . . no
C2 C7 1.383(10) . . no
C3 C4 1.373(10) . . no
C4 C5 1.381(9) . . no
C5 C8 1.461(10) . . no
C5 C6 1.404(8) . . no
C6 C7 1.356(10) . . no
C8 C9 1.319(10) . . no
C9 C10 1.489(9) . . no
C10 C11 1.388(10) . . no
C10 C15 1.374(10) . . no
C11 C12 1.374(8) . . no
C12 C13 1.382(10) . . no
C12 C16 1.532(10) . . no
C14 C15 1.449(9) . . no
C14 C20 1.105(10) . . no
C16 C17 1.537(10) . . no
C16 C18 1.484(11) . . no
C16 C19 1.546(10) . . no
C20 C21 1.515(12) . . no
C20 C22 1.500(12) . . no
C20 C23 1.485(13) . . no
O1 O1 1.72(4) . 3_555 yes

loop_
_geom_torsion_atom_site_label_1
_geom_torsion_atom_site_label_2
_geom_torsion_atom_site_label_3
_geom_torsion_atom_site_label_4
_geom_torsion
_geom_torsion_site_symmetry_1
_geom_torsion_site_symmetry_2
_geom_torsion_site_symmetry_3
_geom_torsion_site_symmetry_4
_geom_torsion_publ_flag
C1 C1 C2 C3 140.6(8) 3_665 . . . no
C1 C1 C2 C7 -42.1(11) 3_665 . . . no
C2 C1 C1 C2 -12.9(12) . . 3_665 3_665 no
C1 C2 C3 C4 178.8(6) . . . . no
C7 C2 C3 C4 1.3(9) . . . . no
C1 C2 C7 C6 -178.5(6) . . . . no
C3 C2 C7 C6 -1.1(10) . . . . no
C2 C3 C4 C5 -1.4(10) . . . . no
C3 C4 C5 C6 1.3(9) . . . . no
C3 C4 C5 C8 179.8(6) . . . . no
C4 C5 C6 C7 -1.0(9) . . . . no
C8 C5 C6 C7 -179.5(6) . . . . no
C4 C5 C8 C9 143.0(7) . . . . no
C6 C5 C8 C9 -38.5(11) . . . . no
C5 C6 C7 C2 1.0(10) . . . . no
C5 C8 C9 C10 -8.4(12) . . . . no
C8 C9 C10 C11 -32.1(10) . . . . no
C8 C9 C10 C15 148.9(7) . . . . no
C9 C10 C11 C12 -179.7(6) . . . . no
C15 C10 C11 C12 -0.7(9) . . . . no
C9 C10 C15 C14 -178.3(9) . . . . no
C11 C10 C15 C14 2.7(14) . . . . no
C10 C11 C12 C13 -0.3(9) . . . . no
C10 C11 C12 C16 177.9(6) . . . . no
C11 C12 C16 C17 124.4(7) . . . . no
C11 C12 C16 C18 1.1(9) . . . . no
C11 C12 C16 C19 -118.6(7) . . . . no
C13 C12 C16 C17 -57.5(8) . . . . no
C13 C12 C16 C18 179.3(6) . . . . no
C13 C12 C16 C19 59.6(7) . . . . no
